data_4346087
loop_
_publ_author_name
'Atzori, Matteo'
'Pop, Flavia'
'Auban-Senzier, Pascale'
'Cl\'erac, Rodolphe'
'Canadell, Enric'
'Mercuri, Maria Laura'
'Avarvari, Narcis'

_publ_section_title
;
 Complete series of chiral paramagnetic molecular conductors based on
 tetramethyl-bis(ethylenedithio)-tetrathiafulvalene (TM-BEDT-TTF) and
 Chloranilate-bridged heterobimetallic honeycomb layers.
;
_journal_issue 7
_journal_name_full 'Inorganic chemistry'
_journal_page_first 3643
_journal_page_last 3653
_journal_paper_doi 10.1021/acs.inorgchem.5b00261
_journal_volume 54
_journal_year 2015
_chemical_formula_moiety 'C84 H68 Cl6 Fe K O14.50 P S24'
_chemical_formula_sum 'C84 H68 Cl6 Fe K O14.5 P S24'
_chemical_formula_weight 2417.44
_space_group_IT_number 2
_space_group_name_Hall '-P 1'
_space_group_name_H-M_alt 'P -1'
_symmetry_cell_setting triclinic
_symmetry_space_group_name_Hall '-P 1'
_symmetry_space_group_name_H-M 'P -1'
_atom_sites_solution_hydrogens geom
_atom_sites_solution_primary direct
_atom_sites_solution_secondary difmap
_audit_creation_method SHELXL-97
_cell_angle_alpha 85.659(12)
_cell_angle_beta 88.219(17)
_cell_angle_gamma 63.378(12)
_cell_formula_units_Z 2
_cell_length_a 13.598(3)
_cell_length_b 14.1713(19)
_cell_length_c 30.107(7)
_cell_measurement_reflns_used 21136
_cell_measurement_temperature 150(2)
_cell_measurement_theta_max 25.25
_cell_measurement_theta_min 1.61
_cell_volume 5171.7(19)
_computing_cell_refinement 'Dirax/lsq (Duisenberg & Schreurs, 1989-2000)'
_computing_data_collection KappaCCD
_computing_data_reduction 'Denzo and Scalepak'
_computing_structure_refinement 'SHELXL-97 (Sheldrick, 1997)'
_computing_structure_solution 'SHELXS-97 (Sheldrick, 1997)'
_diffrn_ambient_temperature 150(2)
_diffrn_measured_fraction_theta_full 0.993
_diffrn_measured_fraction_theta_max 0.993
_diffrn_measurement_device_type 'Nonius Kappa CCD'
_diffrn_measurement_method 'phi and omega scans'
_diffrn_radiation_monochromator graphite
_diffrn_radiation_source 'fine-focus sealed tube'
_diffrn_radiation_type MoK\a
_diffrn_radiation_wavelength 0.71073
_diffrn_reflns_av_R_equivalents 0.1124
_diffrn_reflns_av_sigmaI/netI 0.1149
_diffrn_reflns_limit_h_max 16
_diffrn_reflns_limit_h_min -16
_diffrn_reflns_limit_k_max 17
_diffrn_reflns_limit_k_min -17
_diffrn_reflns_limit_l_max 36
_diffrn_reflns_limit_l_min -36
_diffrn_reflns_number 87088
_diffrn_reflns_theta_full 25.25
_diffrn_reflns_theta_max 25.25
_diffrn_reflns_theta_min 1.61
_exptl_absorpt_coefficient_mu 0.900
_exptl_absorpt_correction_T_max 0.7454
_exptl_absorpt_correction_T_min 0.5138
_exptl_absorpt_correction_type multi-scan
_exptl_absorpt_process_details sadabs
_exptl_crystal_colour black
_exptl_crystal_density_diffrn 1.552
_exptl_crystal_density_meas ?
_exptl_crystal_density_method 'not measured'
_exptl_crystal_description plate
_exptl_crystal_F_000 2468
_exptl_crystal_size_max 0.11
_exptl_crystal_size_mid 0.06
_exptl_crystal_size_min 0.02
_refine_diff_density_max 1.847
_refine_diff_density_min -1.480
_refine_diff_density_rms 0.149
_refine_ls_extinction_method none
_refine_ls_goodness_of_fit_ref 1.000
_refine_ls_hydrogen_treatment constr
_refine_ls_matrix_type full
_refine_ls_number_parameters 1186
_refine_ls_number_reflns 18623
_refine_ls_number_restraints 0
_refine_ls_restrained_S_all 1.000
_refine_ls_R_factor_all 0.1692
_refine_ls_R_factor_gt 0.1078
_refine_ls_shift/su_max 0.098
_refine_ls_shift/su_mean 0.008
_refine_ls_structure_factor_coef Fsqd
_refine_ls_weighting_details 'calc w=1/[\s^2^(Fo^2^)+(0.0959P)^2^+72.2993P] where P=(Fo^2^+2Fc^2^)/3'
_refine_ls_weighting_scheme calc
_refine_ls_wR_factor_gt 0.2531
_refine_ls_wR_factor_ref 0.2767
_reflns_number_gt 11552
_reflns_number_total 18623
_reflns_threshold_expression >2sigma(I)
_cod_data_source_file ic5b00261_si_002.cif
_cod_data_source_block 3
_cod_depositor_comments
;
The following automatic conversions were performed:

data item '_exptl_crystal_density_meas' value 'not measured' was
changed to '?' -- the value is perceived as not measured.

Automatic conversion script
Id: cif_fix_values 6909 2019-04-08 15:41:33Z antanas 
;
_cod_original_cell_volume 5171.5(18)
_cod_original_formula_sum 'C84 H68 Cl6 Fe K O14.50 P S24'
_cod_database_code 4346087

loop_
_symmetry_equiv_pos_as_xyz
'x, y, z'
'-x, -y, -z'

loop_
_atom_site_label
_atom_site_type_symbol
_atom_site_fract_x
_atom_site_fract_y
_atom_site_fract_z
_atom_site_U_iso_or_equiv
_atom_site_adp_type
_atom_site_occupancy
_atom_site_symmetry_multiplicity
_atom_site_calc_flag
_atom_site_refinement_flags
C1A C 0.9864(12) 0.3611(9) -0.2287(4) 0.065(4) Uani 1 1 d .
H1A H 0.9792 0.3457 -0.2593 0.078 Uiso 1 1 calc R
C1B C 0.9273(13) 0.7701(8) 0.8967(4) 0.069(4) Uani 1 1 d .
H1B H 0.8548 0.7966 0.8827 0.082 Uiso 1 1 calc R
C1C C 0.682(2) 0.9076(10) -0.2384(5) 0.188(16) Uani 1 1 d .
H1C H 0.6727 0.8995 -0.2699 0.225 Uiso 1 1 calc R
C1G1 C 0.2913(7) 0.9287(7) 0.5615(3) 0.027(2) Uani 1 1 d .
C1G2 C 0.1766(7) 0.8171(6) 0.6064(3) 0.023(2) Uani 1 1 d .
C1G3 C 0.4148(7) 0.7340(7) 0.6186(3) 0.030(2) Uani 1 1 d .
C1G4 C 0.3288(7) 0.7206(7) 0.5321(3) 0.032(2) Uani 1 1 d .
C2A C 0.8922(12) 0.4608(10) -0.2194(4) 0.066(4) Uani 1 1 d .
H2A H 0.8929 0.5133 -0.2424 0.079 Uiso 1 1 calc R
C2B C 0.9211(15) 0.8581(10) 0.9185(5) 0.083(5) Uani 1 1 d .
H2B H 0.9922 0.8283 0.9339 0.100 Uiso 1 1 calc R
C2C C 0.6164(16) 1.0011(10) -0.2285(4) 0.087(6) Uani 1 1 d .
H2C H 0.6203 1.0543 -0.2503 0.104 Uiso 1 1 calc R
C2G1 C 0.1842(8) 1.0145(7) 0.5562(3) 0.032(2) Uani 1 1 d .
H2G1 H 0.1221 1.0053 0.5639 0.038 Uiso 1 1 calc R
C2G2 C 0.0869(8) 0.8315(7) 0.5810(3) 0.033(2) Uani 1 1 d .
H2G2 H 0.0935 0.8272 0.5503 0.040 Uiso 1 1 calc R
C2G3 C 0.4407(8) 0.7905(9) 0.6469(4) 0.040(3) Uani 1 1 d .
H2G3 H 0.4035 0.8640 0.6450 0.048 Uiso 1 1 calc R
C2G4 C 0.2918(9) 0.6440(7) 0.5321(4) 0.041(3) Uani 1 1 d .
H2G4 H 0.2544 0.6326 0.5567 0.049 Uiso 1 1 calc R
C3A C 0.9585(9) 0.3028(7) -0.1399(3) 0.036(2) Uani 1 1 d .
C3B C 0.8670(8) 0.7021(7) 0.9784(3) 0.032(2) Uani 1 1 d .
C3C C 0.6552(8) 0.8297(7) -0.1548(3) 0.032(2) Uani 1 1 d .
C3G1 C 0.1746(9) 1.1113(7) 0.5395(3) 0.038(3) Uani 1 1 d .
H3G1 H 0.1049 1.1681 0.5365 0.045 Uiso 1 1 calc R
C3G2 C -0.0139(8) 0.8527(8) 0.6018(4) 0.038(3) Uani 1 1 d .
H3G2 H -0.0740 0.8605 0.5853 0.046 Uiso 1 1 calc R
C3G3 C 0.5240(10) 0.7369(11) 0.6792(5) 0.065(4) Uani 1 1 d .
H3G3 H 0.5426 0.7748 0.6985 0.078 Uiso 1 1 calc R
C3G4 C 0.3102(10) 0.5856(8) 0.4962(4) 0.051(3) Uani 1 1 d .
H3G4 H 0.2824 0.5366 0.4956 0.061 Uiso 1 1 calc R
C4A C 0.9168(8) 0.4034(7) -0.1293(3) 0.034(2) Uani 1 1 d .
C4B C 0.8229(8) 0.8041(7) 0.9904(3) 0.033(2) Uani 1 1 d .
C4C C 0.6103(8) 0.9297(7) -0.1417(3) 0.032(2) Uani 1 1 d .
C4G1 C 0.2640(9) 1.1267(8) 0.5270(3) 0.036(2) Uani 1 1 d .
H4G1 H 0.2547 1.1924 0.5147 0.044 Uiso 1 1 calc R
C4G2 C -0.0220(8) 0.8617(7) 0.6470(4) 0.038(3) Uani 1 1 d .
H4G2 H -0.0891 0.8775 0.6609 0.045 Uiso 1 1 calc R
C4G3 C 0.5770(10) 0.6292(12) 0.6820(4) 0.063(4) Uani 1 1 d .
H4G3 H 0.6325 0.5939 0.7031 0.075 Uiso 1 1 calc R
C4G4 C 0.3712(9) 0.5996(8) 0.4601(4) 0.044(3) Uani 1 1 d .
H4G4 H 0.3853 0.5583 0.4359 0.053 Uiso 1 1 calc R
C5A C 0.9050(8) 0.2978(7) -0.0562(3) 0.035(2) Uani 1 1 d .
C5B C 0.7738(8) 0.6966(7) 1.0539(3) 0.035(2) Uani 1 1 d .
C5C C 0.5866(8) 0.8177(7) -0.0740(3) 0.026(2) Uani 1 1 d .
C5G1 C 0.3714(9) 1.0417(8) 0.5330(4) 0.039(3) Uani 1 1 d .
H5G1 H 0.4331 1.0518 0.5256 0.047 Uiso 1 1 calc R
C5G2 C 0.0661(9) 0.8480(8) 0.6721(4) 0.043(3) Uani 1 1 d .
H5G2 H 0.0590 0.8539 0.7027 0.052 Uiso 1 1 calc R
C5G3 C 0.5502(10) 0.5718(10) 0.6544(4) 0.063(4) Uani 1 1 d .
H5G3 H 0.5866 0.4983 0.6573 0.076 Uiso 1 1 calc R
C5G4 C 0.4103(8) 0.6732(8) 0.4602(3) 0.040(3) Uani 1 1 d .
H5G4 H 0.4512 0.6812 0.4362 0.048 Uiso 1 1 calc R
C6A C 0.8636(8) 0.2692(7) -0.0196(3) 0.035(2) Uani 1 1 d .
C6B C 0.7388(9) 0.6690(8) 1.0929(4) 0.043(3) Uani 1 1 d .
C6C C 0.5556(7) 0.7834(7) -0.0354(3) 0.028(2) Uani 1 1 d .
C6G1 C 0.3828(8) 0.9446(7) 0.5500(3) 0.034(2) Uani 1 1 d .
H6G1 H 0.4527 0.8885 0.5538 0.041 Uiso 1 1 calc R
C6G2 C 0.1666(8) 0.8252(7) 0.6513(3) 0.035(2) Uani 1 1 d .
H6G2 H 0.2270 0.8155 0.6682 0.042 Uiso 1 1 calc R
C6G3 C 0.4688(9) 0.6224(8) 0.6217(4) 0.044(3) Uani 1 1 d .
H6G3 H 0.4507 0.5837 0.6027 0.053 Uiso 1 1 calc R
C6G4 C 0.3894(7) 0.7357(8) 0.4956(3) 0.031(2) Uani 1 1 d .
H6G4 H 0.4146 0.7868 0.4955 0.038 Uiso 1 1 calc R
C7A C 0.7961(9) 0.1680(7) 0.0381(3) 0.038(3) Uani 1 1 d .
C7B C 0.6924(9) 0.5660(8) 1.1585(3) 0.039(3) Uani 1 1 d .
C7C C 0.4958(7) 0.6784(6) 0.0245(3) 0.022(2) Uani 1 1 d .
C8A C 0.7516(8) 0.2667(7) 0.0513(3) 0.035(2) Uani 1 1 d .
C8B C 0.6491(8) 0.6678(7) 1.1699(3) 0.033(2) Uani 1 1 d .
C8C C 0.4514(8) 0.7785(7) 0.0371(3) 0.029(2) Uani 1 1 d .
C9A C 0.7448(13) 0.0976(8) 0.1196(4) 0.065(4) Uani 1 1 d .
H9A H 0.8114 0.0961 0.1319 0.078 Uiso 1 1 calc R
C9B C 0.7044(16) 0.4982(11) 1.2462(4) 0.090(6) Uani 1 1 d .
H9B H 0.7734 0.5041 1.2464 0.108 Uiso 1 1 calc R
C9C C 0.4096(16) 0.6179(9) 0.0984(5) 0.097(7) Uani 1 1 d .
H9C H 0.4773 0.6019 0.1146 0.116 Uiso 1 1 calc R
C10A C 0.6615(13) 0.2023(9) 0.1250(5) 0.074(5) Uani 1 1 d .
H10A H 0.5953 0.2049 0.1118 0.089 Uiso 1 1 calc R
C10B C 0.6209(14) 0.5969(9) 1.2588(4) 0.077(5) Uani 1 1 d .
H10B H 0.5548 0.5857 1.2595 0.092 Uiso 1 1 calc R
C10C C 0.3628(15) 0.7163(10) 0.1112(5) 0.091(6) Uani 1 1 d .
H10C H 0.2947 0.7324 0.0953 0.109 Uiso 1 1 calc R
C11 C 0.7982(7) 0.5830(7) 0.6071(3) 0.026(2) Uani 1 1 d .
C11A C 1.0976(13) 0.3763(16) -0.2257(8) 0.137(9) Uani 1 1 d .
H11G H 1.1604 0.3112 -0.2316 0.206 Uiso 1 1 calc R
H11H H 1.1039 0.3956 -0.1965 0.206 Uiso 1 1 calc R
H11I H 1.0940 0.4310 -0.2474 0.206 Uiso 1 1 calc R
C11B C 1.0064(9) 0.7319(8) 0.8581(4) 0.041(3) Uani 1 1 d .
H11D H 1.0027 0.6720 0.8467 0.062 Uiso 1 1 calc R
H11E H 1.0799 0.7117 0.8681 0.062 Uiso 1 1 calc R
H11F H 0.9867 0.7877 0.8349 0.062 Uiso 1 1 calc R
C11C C 0.7956(12) 0.9408(11) -0.2321(5) 0.067(4) Uani 1 1 d .
H11A H 0.8638 0.8807 -0.2379 0.101 Uiso 1 1 calc R
H11B H 0.7963 0.9600 -0.2022 0.101 Uiso 1 1 calc R
H11C H 0.7865 0.9992 -0.2528 0.101 Uiso 1 1 calc R
C12 C 0.8016(7) 0.2668(6) 0.6517(3) 0.022(2) Uani 1 1 d .
C12A C 0.7855(10) 0.4506(11) -0.2273(4) 0.060(4) Uani 1 1 d .
H12G H 0.7227 0.5158 -0.2215 0.090 Uiso 1 1 calc R
H12H H 0.7844 0.3944 -0.2076 0.090 Uiso 1 1 calc R
H12I H 0.7830 0.4351 -0.2576 0.090 Uiso 1 1 calc R
C12B C 0.9219(9) 0.9521(7) 0.8906(3) 0.041(3) Uani 1 1 d .
H12D H 0.9172 1.0049 0.9099 0.061 Uiso 1 1 calc R
H12E H 0.8602 0.9815 0.8706 0.061 Uiso 1 1 calc R
H12F H 0.9888 0.9291 0.8738 0.061 Uiso 1 1 calc R
C13 C 1.1645(8) 0.3002(6) 0.6171(3) 0.025(2) Uani 1 1 d .
C13A C 0.7330(9) 0.0066(8) 0.1449(4) 0.045(3) Uani 1 1 d .
H13D H 0.7946 -0.0589 0.1385 0.067 Uiso 1 1 calc R
H13E H 0.6662 0.0060 0.1361 0.067 Uiso 1 1 calc R
H13F H 0.7309 0.0153 0.1763 0.067 Uiso 1 1 calc R
C13B C 0.7211(14) 0.4029(10) 1.2792(5) 0.087(5) Uani 1 1 d .
H13G H 0.7788 0.3394 1.2686 0.130 Uiso 1 1 calc R
H13H H 0.6541 0.3959 1.2816 0.130 Uiso 1 1 calc R
H13I H 0.7409 0.4143 1.3079 0.130 Uiso 1 1 calc R
C13C C 0.3975(9) 0.5284(8) 0.1241(4) 0.044(3) Uani 1 1 d .
H13A H 0.4356 0.4648 0.1088 0.066 Uiso 1 1 calc R
H13B H 0.3210 0.5451 0.1265 0.066 Uiso 1 1 calc R
H13C H 0.4284 0.5181 0.1534 0.066 Uiso 1 1 calc R
C14A C 0.6301(11) 0.2283(9) 0.1735(4) 0.056(3) Uani 1 1 d .
H14D H 0.5730 0.2995 0.1742 0.085 Uiso 1 1 calc R
H14E H 0.6934 0.2214 0.1894 0.085 Uiso 1 1 calc R
H14F H 0.6043 0.1802 0.1872 0.085 Uiso 1 1 calc R
C14B C 0.6228(12) 0.6316(10) 1.3045(4) 0.069(4) Uani 1 1 d .
H14G H 0.5613 0.6995 1.3077 0.104 Uiso 1 1 calc R
H14H H 0.6900 0.6366 1.3085 0.104 Uiso 1 1 calc R
H14I H 0.6182 0.5810 1.3264 0.104 Uiso 1 1 calc R
C14C C 0.3028(9) 0.7480(8) 0.1537(3) 0.041(3) Uani 1 1 d .
H14A H 0.2786 0.8223 0.1561 0.062 Uiso 1 1 calc R
H14B H 0.3506 0.7086 0.1782 0.062 Uiso 1 1 calc R
H14C H 0.2401 0.7336 0.1542 0.062 Uiso 1 1 calc R
C21 C 0.8552(7) 0.5817(7) 0.6495(3) 0.023(2) Uani 1 1 d .
C22 C 0.8581(7) 0.2257(7) 0.6078(3) 0.023(2) Uani 1 1 d .
C23 C 1.1566(7) 0.2229(6) 0.6530(3) 0.026(2) Uani 1 1 d .
C31 C 0.8396(7) 0.6756(6) 0.6653(3) 0.026(2) Uani 1 1 d .
C32 C 0.8364(7) 0.1518(6) 0.5879(3) 0.024(2) Uani 1 1 d .
C33 C 1.2507(7) 0.1332(7) 0.6663(3) 0.027(2) Uani 1 1 d .
C41 C 0.7610(7) 0.7740(7) 0.6452(3) 0.027(2) Uani 1 1 d .
C42 C 0.7604(7) 0.1149(7) 0.6061(3) 0.026(2) Uani 1 1 d .
C43 C 1.3538(7) 0.1123(7) 0.6475(3) 0.026(2) Uani 1 1 d .
C51 C 0.7010(7) 0.7731(6) 0.6030(3) 0.023(2) Uani 1 1 d .
C52 C 0.7086(7) 0.1523(7) 0.6524(3) 0.028(2) Uani 1 1 d .
C53 C 1.3640(7) 0.1991(7) 0.6154(3) 0.025(2) Uani 1 1 d .
C61 C 0.7223(7) 0.6751(7) 0.5869(3) 0.025(2) Uani 1 1 d .
C62 C 0.7326(7) 0.2310(7) 0.6711(3) 0.030(2) Uani 1 1 d .
C63 C 1.2640(8) 0.2920(7) 0.6039(3) 0.029(2) Uani 1 1 d .
Cl31 Cl 0.9102(2) 0.67630(17) 0.71229(8) 0.0343(6) Uani 1 1 d .
Cl32 Cl 0.89929(19) 0.10578(17) 0.53768(8) 0.0308(5) Uani 1 1 d .
Cl33 Cl 1.2397(2) 0.04092(19) 0.70551(10) 0.0444(7) Uani 1 1 d .
Cl61 Cl 0.6545(2) 0.67405(18) 0.53912(8) 0.0367(6) Uani 1 1 d .
Cl62 Cl 0.6739(2) 0.2735(2) 0.72289(8) 0.0405(6) Uani 1 1 d .
Cl63 Cl 1.2740(2) 0.38959(19) 0.56814(9) 0.0414(7) Uani 1 1 d .
Fe1 Fe 0.93716(10) 0.36735(9) 0.63105(5) 0.0261(3) Uani 1 1 d .
K1 K 0.6032(3) 1.0134(2) 0.62191(12) 0.0723(9) Uani 1 1 d .
O1W O 0.9645(11) 0.0929(11) 0.7303(5) 0.130(5) Uani 1 1 d .
O2W O 0.0000 0.5000 0.5000 0.81(8) Uani 1 2 d S
O3W O 1.0589(11) -0.0350(14) 0.7764(5) 0.169(9) Uani 1 1 d .
O11 O 0.8270(5) 0.4895(5) 0.5930(2) 0.0295(15) Uani 1 1 d .
O12 O 0.8270(5) 0.3354(5) 0.6672(2) 0.0287(15) Uani 1 1 d .
O13 O 1.0706(5) 0.3719(4) 0.6024(2) 0.0275(15) Uani 1 1 d .
O21 O 0.9151(5) 0.4888(4) 0.6678(2) 0.0251(14) Uani 1 1 d .
O22 O 0.9219(5) 0.2653(5) 0.5928(2) 0.0272(14) Uani 1 1 d .
O23 O 1.0591(5) 0.2483(4) 0.6682(2) 0.0263(14) Uani 1 1 d .
O41 O 0.7363(5) 0.8621(4) 0.6599(2) 0.0282(15) Uani 1 1 d .
O42 O 0.7334(5) 0.0561(5) 0.5879(2) 0.0330(16) Uani 1 1 d .
O43 O 0.4400(5) 1.0301(5) 0.6557(2) 0.0360(17) Uani 1 1 d .
O51 O 0.6343(5) 0.8610(5) 0.5856(2) 0.0301(15) Uani 1 1 d .
O52 O 0.6498(5) 0.1145(5) 0.6698(2) 0.0331(16) Uani 1 1 d .
O53 O 1.4552(5) 0.1811(5) 0.6012(2) 0.0367(17) Uani 1 1 d .
P1G P 0.3037(2) 0.80027(18) 0.57911(8) 0.0272(6) Uani 1 1 d .
S1A S 0.9963(3) 0.2495(2) -0.19172(10) 0.0563(9) Uani 1 1 d .
S1B S 0.9409(2) 0.65393(19) 0.92987(9) 0.0378(6) Uani 1 1 d .
S1C S 0.7123(3) 0.7857(2) -0.20618(9) 0.0450(7) Uani 1 1 d .
S2A S 0.8921(3) 0.5152(2) -0.16516(10) 0.0473(7) Uani 1 1 d .
S2B S 0.8256(2) 0.91485(19) 0.96283(9) 0.0428(7) Uani 1 1 d .
S2C S 0.5958(2) 1.04513(19) -0.17274(9) 0.0389(7) Uani 1 1 d .
S3A S 0.9805(2) 0.20553(18) -0.09580(9) 0.0425(7) Uani 1 1 d .
S3B S 0.8470(2) 0.60997(18) 1.01406(9) 0.0346(6) Uani 1 1 d .
S3C S 0.6568(2) 0.73036(18) -0.11546(8) 0.0337(6) Uani 1 1 d .
S4A S 0.8870(2) 0.42632(19) -0.07226(9) 0.0386(6) Uani 1 1 d .
S4B S 0.7514(2) 0.82823(18) 1.04130(9) 0.0362(6) Uani 1 1 d .
S4C S 0.5561(2) 0.94944(18) -0.08756(8) 0.0350(6) Uani 1 1 d .
S5A S 0.8867(3) 0.13780(18) -0.00767(9) 0.0412(7) Uani 1 1 d .
S5B S 0.7634(2) 0.53798(19) 1.10761(9) 0.0429(7) Uani 1 1 d .
S5C S 0.5813(2) 0.65204(18) -0.02285(8) 0.0336(6) Uani 1 1 d .
S6A S 0.7908(2) 0.35645(18) 0.02111(9) 0.0380(6) Uani 1 1 d .
S6B S 0.6667(2) 0.75876(19) 1.13274(9) 0.0428(7) Uani 1 1 d .
S6C S 0.4841(2) 0.86977(18) 0.00579(8) 0.0335(6) Uani 1 1 d .
S7A S 0.7816(3) 0.05893(19) 0.06313(10) 0.0478(8) Uani 1 1 d .
S7B S 0.6940(3) 0.4580(2) 1.19113(10) 0.0495(8) Uani 1 1 d .
S7C S 0.4846(3) 0.56969(19) 0.04941(9) 0.0455(8) Uani 1 1 d .
S8A S 0.6744(3) 0.3137(2) 0.09879(11) 0.0516(8) Uani 1 1 d .
S8B S 0.5822(3) 0.7143(2) 1.21994(10) 0.0491(8) Uani 1 1 d .
S8C S 0.3713(3) 0.82821(19) 0.08383(9) 0.0444(7) Uani 1 1 d .
C12C C 0.4966(12) 0.9787(15) -0.2384(5) 0.095(6) Uani 1 1 d .
H12A H 0.4305 1.0414 -0.2329 0.142 Uiso 1 1 calc R
H12B H 0.4995 0.9208 -0.2188 0.142 Uiso 1 1 calc R
H12C H 0.4968 0.9621 -0.2688 0.142 Uiso 1 1 calc R

loop_
_atom_site_aniso_label
_atom_site_aniso_U_11
_atom_site_aniso_U_22
_atom_site_aniso_U_33
_atom_site_aniso_U_23
_atom_site_aniso_U_13
_atom_site_aniso_U_12
C1A 0.101(11) 0.035(6) 0.047(8) 0.006(5) 0.002(7) -0.021(7)
C1B 0.115(12) 0.019(5) 0.067(9) -0.009(5) 0.037(8) -0.028(7)
C1C 0.37(4) 0.015(7) 0.045(9) 0.001(6) 0.044(15) 0.025(12)
C1G1 0.020(5) 0.028(5) 0.034(5) 0.000(4) 0.004(4) -0.013(4)
C1G2 0.021(5) 0.013(4) 0.033(5) 0.006(4) 0.003(4) -0.007(4)
C1G3 0.024(5) 0.026(5) 0.029(5) 0.001(4) 0.002(4) -0.003(4)
C1G4 0.025(5) 0.016(4) 0.043(6) 0.007(4) -0.005(4) 0.001(4)
C2A 0.107(11) 0.047(7) 0.044(7) 0.006(6) 0.020(7) -0.038(8)
C2B 0.154(15) 0.051(8) 0.070(10) -0.022(7) 0.059(10) -0.069(10)
C2C 0.199(18) 0.049(8) 0.019(6) 0.001(5) 0.008(8) -0.063(10)
C2G1 0.027(5) 0.026(5) 0.046(6) -0.005(4) 0.005(4) -0.015(4)
C2G2 0.041(6) 0.028(5) 0.037(6) 0.004(4) 0.003(5) -0.022(5)
C2G3 0.026(6) 0.043(6) 0.049(7) 0.003(5) 0.003(5) -0.016(5)
C2G4 0.057(7) 0.014(4) 0.050(7) -0.005(4) 0.021(5) -0.015(5)
C3A 0.046(6) 0.022(5) 0.039(6) 0.006(4) -0.007(5) -0.014(5)
C3B 0.040(6) 0.026(5) 0.034(6) -0.004(4) 0.000(4) -0.019(5)
C3C 0.037(6) 0.028(5) 0.029(5) -0.002(4) 0.006(4) -0.014(5)
C3G1 0.042(6) 0.016(5) 0.045(6) 0.005(4) 0.001(5) -0.006(4)
C3G2 0.033(6) 0.037(6) 0.051(7) 0.010(5) -0.003(5) -0.024(5)
C3G3 0.048(8) 0.076(10) 0.065(9) 0.013(7) -0.009(6) -0.025(7)
C3G4 0.069(8) 0.019(5) 0.062(8) -0.006(5) 0.014(6) -0.017(5)
C4A 0.042(6) 0.016(4) 0.043(6) 0.011(4) -0.016(5) -0.015(4)
C4B 0.034(6) 0.030(5) 0.042(6) 0.003(4) 0.002(5) -0.019(5)
C4C 0.037(6) 0.031(5) 0.029(5) 0.000(4) 0.004(4) -0.016(5)
C4G1 0.053(7) 0.029(5) 0.039(6) -0.003(4) 0.003(5) -0.029(5)
C4G2 0.029(6) 0.025(5) 0.051(7) 0.005(5) 0.010(5) -0.007(4)
C4G3 0.039(7) 0.087(10) 0.043(8) 0.017(7) -0.013(6) -0.014(7)
C4G4 0.050(7) 0.029(6) 0.045(7) -0.013(5) -0.003(5) -0.009(5)
C5A 0.040(6) 0.011(4) 0.043(6) 0.001(4) -0.011(5) 0.000(4)
C5B 0.043(6) 0.022(5) 0.039(6) 0.006(4) -0.005(5) -0.013(5)
C5C 0.033(5) 0.017(4) 0.032(5) -0.002(4) 0.002(4) -0.014(4)
C5G1 0.035(6) 0.033(6) 0.051(7) -0.011(5) 0.010(5) -0.017(5)
C5G2 0.051(7) 0.030(5) 0.045(7) -0.006(5) 0.003(5) -0.015(5)
C5G3 0.039(7) 0.054(8) 0.061(9) 0.023(7) -0.003(6) 0.008(6)
C5G4 0.026(5) 0.039(6) 0.036(6) -0.001(5) 0.002(4) 0.002(5)
C6A 0.044(6) 0.016(4) 0.043(6) 0.007(4) -0.017(5) -0.013(4)
C6B 0.045(7) 0.022(5) 0.053(7) -0.005(5) 0.009(5) -0.008(5)
C6C 0.028(5) 0.017(4) 0.031(5) -0.002(4) -0.001(4) -0.005(4)
C6G1 0.022(5) 0.026(5) 0.046(6) -0.003(4) 0.001(4) -0.003(4)
C6G2 0.036(6) 0.025(5) 0.045(7) 0.009(4) -0.001(5) -0.015(5)
C6G3 0.049(7) 0.027(5) 0.043(7) 0.006(5) 0.004(5) -0.007(5)
C6G4 0.012(5) 0.035(5) 0.043(6) -0.001(5) -0.005(4) -0.007(4)
C7A 0.055(7) 0.019(5) 0.042(6) 0.007(4) -0.014(5) -0.017(5)
C7B 0.049(7) 0.039(6) 0.035(6) -0.003(5) 0.016(5) -0.026(5)
C7C 0.030(5) 0.014(4) 0.025(5) -0.002(3) 0.005(4) -0.011(4)
C8A 0.045(6) 0.019(5) 0.037(6) 0.011(4) -0.009(5) -0.012(4)
C8B 0.030(5) 0.028(5) 0.031(6) 0.000(4) 0.004(4) -0.005(4)
C8C 0.044(6) 0.020(5) 0.022(5) 0.003(4) 0.001(4) -0.014(4)
C9A 0.118(12) 0.027(6) 0.041(7) 0.005(5) 0.010(7) -0.025(7)
C9B 0.164(17) 0.054(8) 0.047(8) -0.002(7) 0.012(9) -0.044(10)
C9C 0.162(16) 0.030(6) 0.085(11) -0.018(7) 0.093(11) -0.034(8)
C10A 0.101(11) 0.037(7) 0.086(10) -0.010(7) 0.055(9) -0.034(7)
C10B 0.135(14) 0.030(6) 0.042(8) 0.004(5) 0.010(8) -0.017(8)
C10C 0.162(15) 0.042(7) 0.093(11) -0.036(7) 0.089(11) -0.067(9)
C11 0.020(5) 0.026(5) 0.034(5) -0.011(4) 0.008(4) -0.010(4)
C11A 0.049(10) 0.128(17) 0.21(2) 0.075(16) -0.012(12) -0.027(11)
C11B 0.040(6) 0.036(6) 0.049(7) 0.002(5) 0.009(5) -0.018(5)
C11C 0.089(10) 0.079(10) 0.071(10) -0.019(7) 0.026(8) -0.071(9)
C12 0.020(5) 0.009(4) 0.038(5) 0.001(4) 0.000(4) -0.007(4)
C12A 0.066(9) 0.080(9) 0.048(8) 0.025(7) -0.021(6) -0.048(8)
C12B 0.060(7) 0.025(5) 0.040(6) -0.002(4) 0.003(5) -0.023(5)
C13 0.036(6) 0.010(4) 0.029(5) -0.009(4) 0.004(4) -0.008(4)
C13A 0.040(6) 0.036(6) 0.053(7) -0.001(5) 0.002(5) -0.013(5)
C13B 0.116(13) 0.047(8) 0.071(10) 0.013(7) 0.023(9) -0.017(8)
C13C 0.055(7) 0.030(5) 0.046(7) 0.000(5) 0.016(5) -0.020(5)
C14A 0.072(9) 0.041(6) 0.068(9) -0.009(6) 0.026(7) -0.036(6)
C14B 0.095(11) 0.055(8) 0.041(7) -0.003(6) 0.005(7) -0.019(8)
C14C 0.055(7) 0.038(6) 0.042(6) -0.006(5) 0.012(5) -0.032(6)
C21 0.026(5) 0.021(4) 0.028(5) -0.002(4) 0.006(4) -0.017(4)
C22 0.012(4) 0.022(4) 0.028(5) 0.005(4) -0.002(4) -0.002(4)
C23 0.024(5) 0.016(4) 0.032(5) 0.007(4) 0.001(4) -0.007(4)
C31 0.023(5) 0.015(4) 0.032(5) 0.001(4) -0.001(4) -0.003(4)
C32 0.023(5) 0.020(4) 0.020(5) 0.002(4) 0.005(4) -0.002(4)
C33 0.024(5) 0.019(4) 0.044(6) 0.007(4) 0.005(4) -0.018(4)
C41 0.022(5) 0.023(5) 0.031(5) -0.004(4) 0.007(4) -0.004(4)
C42 0.018(5) 0.018(4) 0.030(5) 0.003(4) -0.006(4) 0.003(4)
C43 0.028(5) 0.017(4) 0.036(6) 0.001(4) 0.002(4) -0.014(4)
C51 0.015(4) 0.017(4) 0.036(5) 0.000(4) 0.001(4) -0.006(4)
C52 0.019(5) 0.021(5) 0.036(6) 0.002(4) -0.006(4) -0.002(4)
C53 0.020(5) 0.019(4) 0.043(6) -0.005(4) 0.004(4) -0.015(4)
C61 0.019(5) 0.023(5) 0.031(5) -0.009(4) -0.005(4) -0.005(4)
C62 0.024(5) 0.032(5) 0.028(5) -0.009(4) 0.005(4) -0.005(4)
C63 0.038(6) 0.029(5) 0.032(5) -0.004(4) 0.006(4) -0.024(5)
Cl31 0.0467(15) 0.0236(11) 0.0321(13) -0.0017(9) -0.0066(11) -0.0150(11)
Cl32 0.0297(13) 0.0275(11) 0.0286(13) -0.0037(9) 0.0047(10) -0.0068(10)
Cl33 0.0306(14) 0.0303(13) 0.0645(18) 0.0236(12) 0.0020(12) -0.0107(11)
Cl61 0.0406(14) 0.0249(12) 0.0406(15) -0.0032(10) -0.0094(11) -0.0104(11)
Cl62 0.0406(15) 0.0431(14) 0.0378(15) -0.0127(11) 0.0155(11) -0.0181(12)
Cl63 0.0384(14) 0.0317(13) 0.0515(16) 0.0140(11) 0.0050(12) -0.0163(11)
Fe1 0.0236(7) 0.0134(6) 0.0379(8) -0.0010(5) 0.0024(6) -0.0054(5)
K1 0.067(2) 0.0516(17) 0.092(2) -0.0057(16) 0.0046(17) -0.0207(15)
O1W 0.126(11) 0.105(10) 0.117(11) 0.020(8) -0.040(9) -0.014(8)
O2W 0.029(10) 1.46(15) 0.53(6) 0.87(9) -0.067(19) -0.11(3)
O3W 0.160(12) 0.278(18) 0.205(14) -0.209(15) 0.145(12) -0.200(14)
O11 0.028(4) 0.020(3) 0.039(4) -0.010(3) 0.000(3) -0.008(3)
O12 0.031(4) 0.021(3) 0.035(4) -0.007(3) 0.007(3) -0.012(3)
O13 0.029(4) 0.011(3) 0.038(4) 0.006(3) -0.001(3) -0.006(3)
O21 0.024(3) 0.017(3) 0.033(4) 0.000(3) 0.003(3) -0.008(3)
O22 0.023(3) 0.025(3) 0.031(4) 0.001(3) 0.007(3) -0.009(3)
O23 0.023(3) 0.018(3) 0.036(4) -0.002(3) 0.005(3) -0.008(3)
O41 0.029(4) 0.014(3) 0.039(4) -0.007(3) 0.002(3) -0.007(3)
O42 0.026(4) 0.026(3) 0.045(4) -0.009(3) 0.003(3) -0.010(3)
O43 0.027(4) 0.024(3) 0.051(4) 0.004(3) 0.007(3) -0.008(3)
O51 0.027(4) 0.020(3) 0.045(4) -0.005(3) -0.005(3) -0.011(3)
O52 0.031(4) 0.033(4) 0.043(4) 0.000(3) 0.011(3) -0.022(3)
O53 0.027(4) 0.029(4) 0.048(4) 0.006(3) 0.003(3) -0.009(3)
P1G 0.0248(13) 0.0173(11) 0.0335(14) 0.0027(10) -0.0010(10) -0.0046(10)
S1A 0.093(3) 0.0252(13) 0.0396(17) -0.0007(12) 0.0030(16) -0.0164(15)
S1B 0.0483(16) 0.0224(12) 0.0456(16) -0.0029(11) 0.0085(12) -0.0188(12)
S1C 0.0668(19) 0.0279(13) 0.0336(15) -0.0098(11) 0.0205(13) -0.0153(13)
S2A 0.074(2) 0.0249(13) 0.0480(17) 0.0048(12) -0.0034(15) -0.0270(14)
S2B 0.0639(19) 0.0213(12) 0.0432(16) 0.0019(11) 0.0091(13) -0.0201(13)
S2C 0.0572(17) 0.0263(12) 0.0329(14) -0.0026(10) 0.0113(12) -0.0190(12)
S3A 0.0574(18) 0.0168(11) 0.0449(16) 0.0021(11) -0.0040(13) -0.0094(12)
S3B 0.0449(15) 0.0197(11) 0.0411(15) 0.0000(10) 0.0074(12) -0.0168(11)
S3C 0.0450(15) 0.0215(11) 0.0339(14) -0.0061(10) 0.0092(11) -0.0142(11)
S4A 0.0556(17) 0.0227(12) 0.0426(16) -0.0007(11) -0.0016(13) -0.0223(12)
S4B 0.0495(16) 0.0231(12) 0.0373(15) -0.0018(10) 0.0044(12) -0.0178(12)
S4C 0.0528(16) 0.0206(11) 0.0315(14) -0.0039(10) 0.0132(12) -0.0169(11)
S5A 0.0684(19) 0.0171(11) 0.0355(15) 0.0022(10) -0.0040(13) -0.0171(12)
S5B 0.0597(18) 0.0214(12) 0.0479(17) -0.0044(11) 0.0188(14) -0.0193(12)
S5C 0.0454(15) 0.0223(12) 0.0383(15) -0.0076(10) 0.0127(12) -0.0197(11)
S6A 0.0571(17) 0.0181(11) 0.0415(15) 0.0022(10) -0.0047(13) -0.0193(12)
S6B 0.0589(18) 0.0219(12) 0.0462(17) -0.0041(11) 0.0140(13) -0.0174(12)
S6C 0.0483(16) 0.0206(11) 0.0317(14) -0.0028(10) 0.0108(11) -0.0160(11)
S7A 0.079(2) 0.0200(12) 0.0459(17) 0.0005(11) 0.0014(15) -0.0237(14)
S7B 0.073(2) 0.0275(13) 0.0522(18) -0.0036(12) 0.0212(15) -0.0273(14)
S7C 0.073(2) 0.0233(12) 0.0452(17) -0.0084(11) 0.0260(14) -0.0270(13)
S8A 0.063(2) 0.0190(12) 0.061(2) -0.0011(12) 0.0129(15) -0.0088(13)
S8B 0.0567(19) 0.0280(13) 0.0452(17) -0.0025(12) 0.0165(14) -0.0045(13)
S8C 0.0661(19) 0.0225(12) 0.0400(16) -0.0042(11) 0.0232(14) -0.0169(13)
C12C 0.053(9) 0.153(16) 0.078(11) -0.004(10) -0.011(8) -0.046(10)

loop_
_atom_type_symbol
_atom_type_description
_atom_type_scat_dispersion_real
_atom_type_scat_dispersion_imag
_atom_type_scat_source
C C 0.0033 0.0016 'International Tables Vol C Tables 4.2.6.8 and 6.1.1.4'
H H 0.0000 0.0000 'International Tables Vol C Tables 4.2.6.8 and 6.1.1.4'
Cl Cl 0.1484 0.1585 'International Tables Vol C Tables 4.2.6.8 and 6.1.1.4'
Fe Fe 0.3463 0.8444 'International Tables Vol C Tables 4.2.6.8 and 6.1.1.4'
K K 0.2009 0.2494 'International Tables Vol C Tables 4.2.6.8 and 6.1.1.4'
O O 0.0106 0.0060 'International Tables Vol C Tables 4.2.6.8 and 6.1.1.4'
P P 0.1023 0.0942 'International Tables Vol C Tables 4.2.6.8 and 6.1.1.4'
S S 0.1246 0.1234 'International Tables Vol C Tables 4.2.6.8 and 6.1.1.4'

loop_
_geom_angle_atom_site_label_1
_geom_angle_atom_site_label_2
_geom_angle_atom_site_label_3
_geom_angle
_geom_angle_site_symmetry_1
_geom_angle_site_symmetry_3
C2A C1A C11A 108.4(13) . .
C2A C1A S1A 113.6(9) . .
C11A C1A S1A 110.5(10) . .
C2A C1A H1A 108.1 . .
C11A C1A H1A 108.1 . .
S1A C1A H1A 108.1 . .
C2B C1B C11B 118.2(11) . .
C2B C1B S1B 118.9(10) . .
C11B C1B S1B 106.6(7) . .
C2B C1B H1B 103.6 . .
C11B C1B H1B 103.7 . .
S1B C1B H1B 103.6 . .
C2C C1C S1C 127.7(14) . .
C2C C1C C11C 88.1(18) . .
S1C C1C C11C 108.3(15) . .
C2C C1C H1C 109.9 . .
S1C C1C H1C 109.9 . .
C11C C1C H1C 110.0 . .
C6G1 C1G1 C2G1 119.7(8) . .
C6G1 C1G1 P1G 121.7(7) . .
C2G1 C1G1 P1G 118.5(7) . .
C6G2 C1G2 C2G2 120.3(9) . .
C6G2 C1G2 P1G 119.6(7) . .
C2G2 C1G2 P1G 119.8(7) . .
C2G3 C1G3 C6G3 120.8(9) . .
C2G3 C1G3 P1G 120.6(7) . .
C6G3 C1G3 P1G 118.4(8) . .
C2G4 C1G4 C6G4 120.4(9) . .
C2G4 C1G4 P1G 120.7(8) . .
C6G4 C1G4 P1G 118.9(8) . .
C1A C2A C12A 108.6(12) . .
C1A C2A S2A 117.0(11) . .
C12A C2A S2A 112.5(9) . .
C1A C2A H2A 106.0 . .
C12A C2A H2A 106.0 . .
S2A C2A H2A 106.0 . .
C1B C2B C12B 119.2(11) . .
C1B C2B S2B 122.4(10) . .
C12B C2B S2B 105.1(8) . .
C1B C2B H2B 102.3 . .
C12B C2B H2B 102.2 . .
S2B C2B H2B 102.2 . .
C1C C2C C12C 91.3(18) . .
C1C C2C S2C 124.3(12) . .
C12C C2C S2C 103.9(10) . .
C1C C2C H2C 111.5 . .
C12C C2C H2C 111.7 . .
S2C C2C H2C 111.5 . .
C3G1 C2G1 C1G1 118.4(9) . .
C3G1 C2G1 H2G1 120.8 . .
C1G1 C2G1 H2G1 120.8 . .
C1G2 C2G2 C3G2 119.7(9) . .
C1G2 C2G2 H2G2 120.1 . .
C3G2 C2G2 H2G2 120.1 . .
C1G3 C2G3 C3G3 119.8(11) . .
C1G3 C2G3 H2G3 120.2 . .
C3G3 C2G3 H2G3 120.1 . .
C3G4 C2G4 C1G4 120.0(10) . .
C3G4 C2G4 H2G4 120.0 . .
C1G4 C2G4 H2G4 120.0 . .
C4A C3A S1A 130.0(8) . .
C4A C3A S3A 117.2(8) . .
S1A C3A S3A 112.8(5) . .
C4B C3B S3B 117.7(8) . .
C4B C3B S1B 126.5(8) . .
S3B C3B S1B 115.8(5) . .
C4C C3C S1C 128.1(7) . .
C4C C3C S3C 116.8(7) . .
S1C C3C S3C 115.1(5) . .
C4G1 C3G1 C2G1 122.2(9) . .
C4G1 C3G1 H3G1 118.9 . .
C2G1 C3G1 H3G1 118.9 . .
C4G2 C3G2 C2G2 118.8(10) . .
C4G2 C3G2 H3G2 120.6 . .
C2G2 C3G2 H3G2 120.6 . .
C4G3 C3G3 C2G3 119.4(14) . .
C4G3 C3G3 H3G3 120.2 . .
C2G3 C3G3 H3G3 120.3 . .
C2G4 C3G4 C4G4 119.9(11) . .
C2G4 C3G4 H3G4 120.1 . .
C4G4 C3G4 H3G4 120.1 . .
C3A C4A S2A 127.4(8) . .
C3A C4A S4A 116.5(7) . .
S2A C4A S4A 116.1(5) . .
C3B C4B S2B 129.8(8) . .
C3B C4B S4B 115.8(7) . .
S2B C4B S4B 114.4(5) . .
C3C C4C S4C 117.3(7) . .
C3C C4C S2C 127.9(7) . .
S4C C4C S2C 114.8(5) . .
C3G1 C4G1 C5G1 119.6(9) . .
C3G1 C4G1 H4G1 120.2 . .
C5G1 C4G1 H4G1 120.2 . .
C3G2 C4G2 C5G2 121.5(10) . .
C3G2 C4G2 H4G2 119.2 . .
C5G2 C4G2 H4G2 119.2 . .
C3G3 C4G3 C5G3 121.2(12) . .
C3G3 C4G3 H4G3 119.4 . .
C5G3 C4G3 H4G3 119.4 . .
C5G4 C4G4 C3G4 120.6(10) . .
C5G4 C4G4 H4G4 119.7 . .
C3G4 C4G4 H4G4 119.7 . .
C6A C5A S4A 126.0(7) . .
C6A C5A S3A 121.3(7) . .
S4A C5A S3A 112.6(6) . .
C6B C5B S3B 124.9(8) . .
C6B C5B S4B 120.4(8) . .
S3B C5B S4B 114.7(6) . .
C6C C5C S4C 123.5(7) . .
C6C C5C S3C 121.3(7) . .
S4C C5C S3C 115.2(5) . .
C6G1 C5G1 C4G1 119.1(9) . .
C6G1 C5G1 H5G1 120.5 . .
C4G1 C5G1 H5G1 120.5 . .
C4G2 C5G2 C6G2 119.4(10) . .
C4G2 C5G2 H5G2 120.3 . .
C6G2 C5G2 H5G2 120.3 . .
C4G3 C5G3 C6G3 120.8(12) . .
C4G3 C5G3 H5G3 119.6 . .
C6G3 C5G3 H5G3 119.6 . .
C4G4 C5G4 C6G4 120.5(10) . .
C4G4 C5G4 H5G4 119.8 . .
C6G4 C5G4 H5G4 119.8 . .
C5A C6A S6A 123.2(7) . .
C5A C6A S5A 121.4(8) . .
S6A C6A S5A 115.3(6) . .
C5B C6B S6B 123.5(8) . .
C5B C6B S5B 121.8(8) . .
S6B C6B S5B 114.7(6) . .
C5C C6C S5C 123.4(7) . .
C5C C6C S6C 121.7(7) . .
S5C C6C S6C 114.8(5) . .
C5G1 C6G1 C1G1 121.0(9) . .
C5G1 C6G1 H6G1 119.5 . .
C1G1 C6G1 H6G1 119.5 . .
C1G2 C6G2 C5G2 120.1(10) . .
C1G2 C6G2 H6G2 119.9 . .
C5G2 C6G2 H6G2 119.9 . .
C5G3 C6G3 C1G3 117.9(12) . .
C5G3 C6G3 H6G3 121.0 . .
C1G3 C6G3 H6G3 121.1 . .
C5G4 C6G4 C1G4 118.7(10) . .
C5G4 C6G4 H6G4 120.7 . .
C1G4 C6G4 H6G4 120.7 . .
C8A C7A S7A 127.6(9) . .
C8A C7A S5A 118.3(8) . .
S7A C7A S5A 114.0(5) . .
C8B C7B S7B 126.6(8) . .
C8B C7B S5B 116.9(7) . .
S7B C7B S5B 116.4(6) . .
C8C C7C S7C 129.1(7) . .
C8C C7C S5C 116.3(7) . .
S7C C7C S5C 114.6(4) . .
C7A C8A S8A 127.9(8) . .
C7A C8A S6A 116.4(8) . .
S8A C8A S6A 115.2(5) . .
C7B C8B S6B 117.3(7) . .
C7B C8B S8B 125.7(8) . .
S6B C8B S8B 117.0(5) . .
C7C C8C S8C 127.8(7) . .
C7C C8C S6C 117.8(7) . .
S8C C8C S6C 114.3(5) . .
C10A C9A C13A 118.1(11) . .
C10A C9A S7A 117.3(10) . .
C13A C9A S7A 106.2(8) . .
C10A C9A H9A 104.5 . .
C13A C9A H9A 104.6 . .
S7A C9A H9A 104.6 . .
C10B C9B C13B 114.3(12) . .
C10B C9B S7B 117.6(12) . .
C13B C9B S7B 105.9(10) . .
C10B C9B H9B 106.1 . .
C13B C9B H9B 106.0 . .
S7B C9B H9B 106.1 . .
C10C C9C C13C 122.7(10) . .
C10C C9C S7C 128.8(9) . .
C13C C9C S7C 108.4(8) . .
C10C C9C H9C 92.9 . .
C13C C9C H9C 90.3 . .
S7C C9C H9C 90.3 . .
C9A C10A C14A 114.7(12) . .
C9A C10A S8A 120.4(9) . .
C14A C10A S8A 105.9(8) . .
C9A C10A H10A 104.8 . .
C14A C10A H10A 104.8 . .
S8A C10A H10A 104.8 . .
C9B C10B C14B 119.7(13) . .
C9B C10B S8B 119.0(10) . .
C14B C10B S8B 106.8(9) . .
C9B C10B H10B 102.8 . .
C14B C10B H10B 102.8 . .
S8B C10B H10B 102.8 . .
C9C C10C C14C 124.4(11) . .
C9C C10C S8C 126.8(9) . .
C14C C10C S8C 108.6(7) . .
C9C C10C H10C 88.2 . .
C14C C10C H10C 88.4 . .
S8C C10C H10C 88.8 . .
O11 C11 C61 124.6(9) . .
O11 C11 C21 114.0(8) . .
C61 C11 C21 121.4(8) . .
C1A C11A H11G 109.4 . .
C1A C11A H11H 109.5 . .
H11G C11A H11H 109.5 . .
C1A C11A H11I 109.5 . .
H11G C11A H11I 109.5 . .
H11H C11A H11I 109.5 . .
C1B C11B H11D 109.4 . .
C1B C11B H11E 109.6 . .
H11D C11B H11E 109.5 . .
C1B C11B H11F 109.4 . .
H11D C11B H11F 109.5 . .
H11E C11B H11F 109.5 . .
C1C C11C H11A 109.5 . .
C1C C11C H11B 109.5 . .
H11A C11C H11B 109.5 . .
C1C C11C H11C 109.5 . .
H11A C11C H11C 109.5 . .
H11B C11C H11C 109.5 . .
O12 C12 C62 125.5(8) . .
O12 C12 C22 113.9(7) . .
C62 C12 C22 120.7(8) . .
C2A C12A H12G 109.5 . .
C2A C12A H12H 109.5 . .
H12G C12A H12H 109.5 . .
C2A C12A H12I 109.5 . .
H12G C12A H12I 109.5 . .
H12H C12A H12I 109.5 . .
C2B C12B H12D 109.5 . .
C2B C12B H12E 109.4 . .
H12D C12B H12E 109.5 . .
C2B C12B H12F 109.5 . .
H12D C12B H12F 109.5 . .
H12E C12B H12F 109.5 . .
O13 C13 C63 125.6(8) . .
O13 C13 C23 114.1(8) . .
C63 C13 C23 120.3(8) . .
C9A C13A H13D 109.5 . .
C9A C13A H13E 109.5 . .
H13D C13A H13E 109.5 . .
C9A C13A H13F 109.4 . .
H13D C13A H13F 109.5 . .
H13E C13A H13F 109.5 . .
C9B C13B H13G 109.5 . .
C9B C13B H13H 109.4 . .
H13G C13B H13H 109.5 . .
C9B C13B H13I 109.5 . .
H13G C13B H13I 109.5 . .
H13H C13B H13I 109.5 . .
C9C C13C H13A 109.4 . .
C9C C13C H13B 109.4 . .
H13A C13C H13B 109.5 . .
C9C C13C H13C 109.6 . .
H13A C13C H13C 109.5 . .
H13B C13C H13C 109.5 . .
C10A C14A H14D 109.5 . .
C10A C14A H14E 109.4 . .
H14D C14A H14E 109.5 . .
C10A C14A H14F 109.5 . .
H14D C14A H14F 109.5 . .
H14E C14A H14F 109.5 . .
C10B C14B H14G 109.5 . .
C10B C14B H14H 109.5 . .
H14G C14B H14H 109.5 . .
C10B C14B H14I 109.5 . .
H14G C14B H14I 109.5 . .
H14H C14B H14I 109.5 . .
C10C C14C H14A 109.3 . .
C10C C14C H14B 111.5 . .
H14A C14C H14B 109.5 . .
C10C C14C H14C 107.6 . .
H14A C14C H14C 109.5 . .
H14B C14C H14C 109.5 . .
O21 C21 C31 126.0(8) . .
O21 C21 C11 114.7(7) . .
C31 C21 C11 119.3(8) . .
O22 C22 C32 126.4(8) . .
O22 C22 C12 114.8(8) . .
C32 C22 C12 118.8(8) . .
O23 C23 C33 125.8(8) . .
O23 C23 C13 114.9(7) . .
C33 C23 C13 119.4(8) . .
C21 C31 C41 120.9(9) . .
C21 C31 Cl31 120.3(7) . .
C41 C31 Cl31 118.7(7) . .
C22 C32 C42 122.7(8) . .
C22 C32 Cl32 119.0(7) . .
C42 C32 Cl32 118.2(7) . .
C23 C33 C43 121.4(8) . .
C23 C33 Cl33 119.1(7) . .
C43 C33 Cl33 119.4(7) . .
O41 C41 C31 124.2(9) . .
O41 C41 C51 117.3(8) . .
C31 C41 C51 118.5(8) . .
O41 C41 K1 41.1(4) . .
C31 C41 K1 165.3(7) . .
C51 C41 K1 76.2(5) . .
O42 C42 C32 124.4(9) . .
O42 C42 C52 117.7(8) . .
C32 C42 C52 117.8(8) . .
O42 C42 K1 41.2(5) . 1_545
C32 C42 K1 165.5(7) . 1_545
C52 C42 K1 76.6(5) . 1_545
O43 C43 C33 124.7(8) 1_645 .
O43 C43 C53 116.5(8) 1_645 .
C33 C43 C53 118.8(7) . .
O43 C43 K1 40.7(4) 1_645 1_645
C33 C43 K1 165.3(6) . 1_645
C53 C43 K1 75.8(5) . 1_645
O51 C51 C61 124.4(8) . .
O51 C51 C41 116.9(8) . .
C61 C51 C41 118.7(7) . .
O51 C51 K1 41.5(4) . .
C61 C51 K1 165.5(6) . .
C41 C51 K1 75.5(5) . .
O52 C52 C62 125.2(9) . .
O52 C52 C42 118.1(8) . .
C62 C52 C42 116.6(8) . .
O52 C52 K1 44.5(5) . 1_545
C62 C52 K1 166.6(6) . 1_545
C42 C52 K1 74.2(5) . 1_545
O53 C53 C63 125.6(8) . .
O53 C53 C43 117.5(8) . .
C63 C53 C43 116.9(7) . .
O53 C53 K1 42.2(4) . 1_645
C63 C53 K1 167.2(6) . 1_645
C43 C53 K1 75.4(5) . 1_645
C11 C61 C51 120.8(8) . .
C11 C61 Cl61 120.5(7) . .
C51 C61 Cl61 118.7(7) . .
C12 C62 C52 123.1(8) . .
C12 C62 Cl62 120.2(7) . .
C52 C62 Cl62 116.6(7) . .
C13 C63 C53 121.6(8) . .
C13 C63 Cl63 120.7(7) . .
C53 C63 Cl63 117.4(7) . .
O22 Fe1 O13 99.0(2) . .
O22 Fe1 O11 90.4(2) . .
O13 Fe1 O11 95.6(2) . .
O22 Fe1 O12 80.2(2) . .
O13 Fe1 O12 167.8(2) . .
O11 Fe1 O12 96.6(3) . .
O22 Fe1 O21 166.9(2) . .
O13 Fe1 O21 90.4(2) . .
O11 Fe1 O21 79.7(2) . .
O12 Fe1 O21 92.5(2) . .
O22 Fe1 O23 92.1(2) . .
O13 Fe1 O23 79.5(2) . .
O11 Fe1 O23 174.9(3) . .
O12 Fe1 O23 88.3(2) . .
O21 Fe1 O23 98.5(2) . .
O42 K1 O43 161.2(3) 1_565 .
O42 K1 O41 92.6(2) 1_565 .
O43 K1 O41 102.7(2) . .
O42 K1 O51 100.6(3) 1_565 .
O43 K1 O51 94.9(3) . .
O41 K1 O51 69.5(2) . .
O42 K1 O53 93.5(2) 1_565 1_465
O43 K1 O53 69.2(2) . 1_465
O41 K1 O53 165.9(3) . 1_465
O51 K1 O53 121.6(3) . 1_465
O42 K1 O52 70.5(2) 1_565 1_565
O43 K1 O52 99.3(3) . 1_565
O41 K1 O52 87.2(2) . 1_565
O51 K1 O52 154.9(3) . 1_565
O53 K1 O52 82.9(3) 1_465 1_565
O42 K1 C42 20.4(2) 1_565 1_565
O43 K1 C42 145.2(3) . 1_565
O41 K1 C42 93.1(2) . 1_565
O51 K1 C42 119.8(3) . 1_565
O53 K1 C42 88.2(2) 1_465 1_565
O52 K1 C42 50.2(2) 1_565 1_565
O42 K1 C52 49.6(2) 1_565 1_565
O43 K1 C52 118.3(3) . 1_565
O41 K1 C52 91.8(2) . 1_565
O51 K1 C52 145.2(3) . 1_565
O53 K1 C52 82.5(2) 1_465 1_565
O52 K1 C52 21.2(2) 1_565 1_565
C42 K1 C52 29.3(2) 1_565 1_565
O42 K1 C43 141.9(2) 1_565 1_465
O43 K1 C43 20.3(2) . 1_465
O41 K1 C43 122.7(3) . 1_465
O51 K1 C43 104.7(2) . 1_465
O53 K1 C43 48.9(2) 1_465 1_465
O52 K1 C43 95.5(2) 1_565 1_465
C42 K1 C43 131.0(2) 1_565 1_465
C52 K1 C43 110.0(2) 1_565 1_465
O42 K1 C41 96.5(2) 1_565 .
O43 K1 C41 101.7(2) . .
O41 K1 C41 20.6(2) . .
O51 K1 C41 48.9(2) . .
O53 K1 C41 167.5(3) 1_465 .
O52 K1 C41 107.6(3) 1_565 .
C42 K1 C41 103.7(2) 1_565 .
C52 K1 C41 109.7(3) 1_565 .
C43 K1 C41 121.6(2) 1_465 .
O42 K1 C53 113.5(2) 1_565 1_465
O43 K1 C53 49.1(2) . 1_465
O41 K1 C53 150.2(3) . 1_465
O51 K1 C53 116.3(3) . 1_465
O53 K1 C53 20.1(2) 1_465 1_465
O52 K1 C53 88.5(2) 1_565 1_465
C42 K1 C53 106.5(2) 1_565 1_465
C52 K1 C53 94.6(2) 1_565 1_465
C43 K1 C53 28.8(2) 1_465 1_465
C41 K1 C53 149.5(3) . 1_465
O42 K1 C51 100.3(2) 1_565 .
O43 K1 C51 97.9(2) . .
O41 K1 C51 48.9(2) . .
O51 K1 C51 20.6(2) . .
O53 K1 C51 141.6(3) 1_465 .
O52 K1 C51 135.5(3) 1_565 .
C42 K1 C51 115.7(2) 1_565 .
C52 K1 C51 132.9(2) 1_565 .
C43 K1 C51 113.2(2) 1_465 .
C41 K1 C51 28.3(2) . .
C53 K1 C51 132.5(2) 1_465 .
C11 O11 Fe1 115.7(6) . .
C12 O12 Fe1 115.4(5) . .
C13 O13 Fe1 116.1(5) . .
C21 O21 Fe1 115.3(6) . .
C22 O22 Fe1 115.7(5) . .
C23 O23 Fe1 114.2(5) . .
C41 O41 K1 118.3(6) . .
C42 O42 K1 118.4(6) . 1_545
C43 O43 K1 119.0(6) 1_465 .
C51 O51 K1 117.9(6) . .
C52 O52 K1 114.3(6) . 1_545
C53 O53 K1 117.7(6) . 1_645
C1G1 P1G C1G3 110.3(5) . .
C1G1 P1G C1G4 110.8(4) . .
C1G3 P1G C1G4 109.2(4) . .
C1G1 P1G C1G2 108.1(4) . .
C1G3 P1G C1G2 108.4(4) . .
C1G4 P1G C1G2 110.0(5) . .
C3A S1A C1A 103.6(5) . .
C3B S1B C1B 104.7(5) . .
C3C S1C C1C 102.2(6) . .
C4A S2A C2A 99.6(5) . .
C4B S2B C2B 102.1(5) . .
C4C S2C C2C 100.8(5) . .
C3A S3A C5A 94.7(5) . .
C3B S3B C5B 96.2(5) . .
C3C S3C C5C 95.0(4) . .
C5A S4A C4A 95.3(4) . .
C4B S4B C5B 95.6(5) . .
C5C S4C C4C 95.5(4) . .
C6A S5A C7A 94.0(5) . .
C6B S5B C7B 95.2(5) . .
C6C S5C C7C 95.2(4) . .
C6A S6A C8A 94.7(5) . .
C8B S6B C6B 96.0(5) . .
C8C S6C C6C 94.9(4) . .
C7A S7A C9A 101.6(5) . .
C7B S7B C9B 99.5(6) . .
C7C S7C C9C 103.3(5) . .
C8A S8A C10A 104.7(5) . .
C8B S8B C10B 105.9(5) . .
C8C S8C C10C 104.0(5) . .
C2C C12C H12A 109.2 . .
C2C C12C H12B 109.6 . .
H12A C12C H12B 109.5 . .
C2C C12C H12C 109.6 . .
H12A C12C H12C 109.5 . .
H12B C12C H12C 109.5 . .

loop_
_geom_bond_atom_site_label_1
_geom_bond_atom_site_label_2
_geom_bond_distance
_geom_bond_site_symmetry_2
C1A C2A 1.460(17) .
C1A C11A 1.63(2) .
C1A S1A 1.819(12) .
C1A H1A 0.9800 .
C1B C2B 1.421(17) .
C1B C11B 1.515(15) .
C1B S1B 1.798(11) .
C1B H1B 0.9800 .
C1C C2C 1.273(18) .
C1C S1C 1.795(15) .
C1C C11C 1.83(3) .
C1C H1C 0.9800 .
C1G1 C6G1 1.389(13) .
C1G1 C2G1 1.422(13) .
C1G1 P1G 1.791(9) .
C1G2 C6G2 1.364(13) .
C1G2 C2G2 1.387(13) .
C1G2 P1G 1.814(9) .
C1G3 C2G3 1.367(15) .
C1G3 C6G3 1.411(13) .
C1G3 P1G 1.802(9) .
C1G4 C2G4 1.386(14) .
C1G4 C6G4 1.412(13) .
C1G4 P1G 1.806(10) .
C2A C12A 1.549(18) .
C2A S2A 1.858(13) .
C2A H2A 0.9800 .
C2B C12B 1.523(15) .
C2B S2B 1.800(13) .
C2B H2B 0.9800 .
C2C C12C 1.83(2) .
C2C S2C 1.806(12) .
C2C H2C 0.9800 .
C2G1 C3G1 1.376(13) .
C2G1 H2G1 0.9300 .
C2G2 C3G2 1.403(14) .
C2G2 H2G2 0.9300 .
C2G3 C3G3 1.412(16) .
C2G3 H2G3 0.9300 .
C2G4 C3G4 1.360(15) .
C2G4 H2G4 0.9300 .
C3A C4A 1.337(13) .
C3A S1A 1.748(11) .
C3A S3A 1.769(10) .
C3B C4B 1.367(13) .
C3B S3B 1.737(10) .
C3B S1B 1.748(10) .
C3C C4C 1.354(13) .
C3C S1C 1.738(9) .
C3C S3C 1.763(9) .
C3G1 C4G1 1.364(14) .
C3G1 H3G1 0.9300 .
C3G2 C4G2 1.373(15) .
C3G2 H3G2 0.9300 .
C3G3 C4G3 1.362(19) .
C3G3 H3G3 0.9300 .
C3G4 C4G4 1.403(16) .
C3G4 H3G4 0.9300 .
C4A S2A 1.754(9) .
C4A S4A 1.771(11) .
C4B S2B 1.735(10) .
C4B S4B 1.759(10) .
C4C S4C 1.756(9) .
C4C S2C 1.755(10) .
C4G1 C5G1 1.423(14) .
C4G1 H4G1 0.9300 .
C4G2 C5G2 1.366(15) .
C4G2 H4G2 0.9300 .
C4G3 C5G3 1.369(19) .
C4G3 H4G3 0.9300 .
C4G4 C5G4 1.366(15) .
C4G4 H4G4 0.9300 .
C5A C6A 1.340(14) .
C5A S4A 1.757(9) .
C5A S3A 1.773(10) .
C5B C6B 1.350(14) .
C5B S3B 1.729(10) .
C5B S4B 1.763(9) .
C5C C6C 1.355(13) .
C5C S4C 1.739(9) .
C5C S3C 1.761(9) .
C5G1 C6G1 1.374(14) .
C5G1 H5G1 0.9300 .
C5G2 C6G2 1.395(14) .
C5G2 H5G2 0.9300 .
C5G3 C6G3 1.398(16) .
C5G3 H5G3 0.9300 .
C5G4 C6G4 1.380(14) .
C5G4 H5G4 0.9300 .
C6A S6A 1.752(10) .
C6A S5A 1.753(9) .
C6B S6B 1.748(10) .
C6B S5B 1.756(10) .
C6C S5C 1.746(9) .
C6C S6C 1.752(9) .
C6G1 H6G1 0.9300 .
C6G2 H6G2 0.9300 .
C6G3 H6G3 0.9300 .
C6G4 H6G4 0.9300 .
C7A C8A 1.338(13) .
C7A S7A 1.755(10) .
C7A S5A 1.764(11) .
C7B C8B 1.359(14) .
C7B S7B 1.747(10) .
C7B S5B 1.759(10) .
C7C C8C 1.350(12) .
C7C S7C 1.728(8) .
C7C S5C 1.765(9) .
C8A S8A 1.736(11) .
C8A S6A 1.769(10) .
C8B S6B 1.736(10) .
C8B S8B 1.748(9) .
C8C S8C 1.739(9) .
C8C S6C 1.750(9) .
C9A C10A 1.425(16) .
C9A C13A 1.516(15) .
C9A S7A 1.812(12) .
C9A H9A 0.9800 .
C9B C10B 1.422(19) .
C9B C13B 1.549(18) .
C9B S7B 1.822(15) .
C9B H9B 0.9800 .
C9C C10C 1.329(15) .
C9C C13C 1.505(15) .
C9C S7C 1.766(11) .
C9C H9C 0.9800 .
C10A C14A 1.532(17) .
C10A S8A 1.788(12) .
C10A H10A 0.9800 .
C10B C14B 1.500(17) .
C10B S8B 1.835(12) .
C10B H10B 0.9800 .
C10C C14C 1.483(15) .
C10C S8C 1.780(11) .
C10C H10C 0.9800 .
C11 O11 1.304(10) .
C11 C61 1.360(12) .
C11 C21 1.509(13) .
C11A H11G 0.9600 .
C11A H11H 0.9600 .
C11A H11I 0.9600 .
C11B H11D 0.9600 .
C11B H11E 0.9600 .
C11B H11F 0.9600 .
C11C H11A 0.9600 .
C11C H11B 0.9600 .
C11C H11C 0.9600 .
C12 O12 1.291(10) .
C12 C62 1.352(13) .
C12 C22 1.525(12) .
C12A H12G 0.9600 .
C12A H12H 0.9600 .
C12A H12I 0.9600 .
C12B H12D 0.9600 .
C12B H12E 0.9600 .
C12B H12F 0.9600 .
C13 O13 1.289(10) .
C13 C63 1.355(13) .
C13 C23 1.516(12) .
C13A H13D 0.9600 .
C13A H13E 0.9600 .
C13A H13F 0.9600 .
C13B H13G 0.9600 .
C13B H13H 0.9600 .
C13B H13I 0.9600 .
C13C H13A 0.9600 .
C13C H13B 0.9600 .
C13C H13C 0.9600 .
C14A H14D 0.9600 .
C14A H14E 0.9600 .
C14A H14F 0.9600 .
C14B H14G 0.9600 .
C14B H14H 0.9600 .
C14B H14I 0.9600 .
C14C H14A 0.9600 .
C14C H14B 0.9600 .
C14C H14C 0.9600 .
C21 O21 1.286(10) .
C21 C31 1.371(12) .
C22 O22 1.283(10) .
C22 C32 1.388(13) .
C23 O23 1.288(10) .
C23 C33 1.382(12) .
C31 C41 1.425(12) .
C31 Cl31 1.738(9) .
C32 C42 1.432(13) .
C32 Cl32 1.735(8) .
C33 C43 1.407(12) .
C33 Cl33 1.748(8) .
C41 O41 1.252(10) .
C41 C51 1.535(13) .
C41 K1 3.132(9) .
C42 O42 1.217(11) .
C42 C52 1.562(13) .
C42 K1 3.074(10) 1_545
C43 O43 1.242(10) 1_645
C43 C53 1.558(12) .
C43 K1 3.129(9) 1_645
C51 O51 1.251(10) .
C51 C61 1.408(12) .
C51 K1 3.143(9) .
C52 O52 1.231(11) .
C52 C62 1.449(14) .
C52 K1 3.108(10) 1_545
C53 O53 1.219(10) .
C53 C63 1.435(13) .
C53 K1 3.136(9) 1_645
C61 Cl61 1.736(9) .
C62 Cl62 1.751(9) .
C63 Cl63 1.739(9) .
Fe1 O22 1.999(6) .
Fe1 O13 2.010(6) .
Fe1 O11 2.009(6) .
Fe1 O12 2.017(6) .
Fe1 O21 2.020(6) .
Fe1 O23 2.041(6) .
K1 O42 2.303(7) 1_565
K1 O43 2.332(7) .
K1 O41 2.338(7) .
K1 O51 2.357(7) .
K1 O53 2.378(7) 1_465
K1 O52 2.392(8) 1_565
K1 C42 3.074(11) 1_565
K1 C52 3.108(10) 1_565
K1 C43 3.129(9) 1_465
K1 C53 3.136(9) 1_465
O42 K1 2.303(7) 1_545
O43 C43 1.242(10) 1_465
O52 K1 2.392(8) 1_545
O53 K1 2.378(7) 1_645
C12C H12A 0.9600 .
C12C H12B 0.9600 .
C12C H12C 0.9600 .
